data_4066248
loop_
_publ_author_name
'Jutzi, Peter'
'Leszczy\'nska, Kinga'
'Mix, Andreas'
'Neumann, Beate'
'Rummel, Britta'
'Schoeller, Wolfgang'
'Stammler, Hans-Georg'

_publ_section_title
;
 Synthesis and Characterization of the Ferrio-Substituted Silicon(II)
 Compound Me5C5(CO)2FeSiC5Me5&#x2020;
;
_journal_issue 21
_journal_name_full Organometallics
_journal_page_first 4759
_journal_paper_doi 10.1021/om100366f
_journal_volume 29
_journal_year 2010
_chemical_formula_moiety 'C22 H30 Fe O2 Si'
_chemical_formula_sum 'C22 H30 Fe O2 Si'
_chemical_formula_weight 410.40
_chemical_name_systematic ?
_space_group_IT_number 61
_symmetry_cell_setting orthorhombic
_symmetry_space_group_name_Hall '-P 2ac 2ab'
_symmetry_space_group_name_H-M 'P b c a'
_atom_sites_solution_hydrogens geom
_atom_sites_solution_primary direct
_atom_sites_solution_secondary difmap
_audit_creation_method SHELXL-97
_cell_angle_alpha 90.00
_cell_angle_beta 90.00
_cell_angle_gamma 90.00
_cell_formula_units_Z 8
_cell_length_a 15.1433(7)
_cell_length_b 9.2167(4)
_cell_length_c 30.8421(15)
_cell_measurement_reflns_used 90916
_cell_measurement_temperature 100(2)
_cell_measurement_theta_max 30.034
_cell_measurement_theta_min 2.910
_cell_volume 4304.7(3)
_computing_cell_refinement 'HKL Scalepack (Otwinowski & Minor 1997)'
_computing_data_collection 'Collect, Bruker AXS, 2004'
_computing_data_reduction 'Denzo and Scalepack (Otwinowski & Minor, 1997)'
_computing_molecular_graphics 'SHELXTL-PLUS (1990)'
_computing_publication_material 'SHELXL-97 (Sheldrick, 1997)'
_computing_structure_refinement 'SHELXL-97 (Sheldrick, 1997)'
_computing_structure_solution 'SHELXS-97 (Sheldrick, 1990)'
_diffrn_ambient_temperature 100(2)
_diffrn_measured_fraction_theta_full 0.991
_diffrn_measured_fraction_theta_max 0.991
_diffrn_measurement_device_type KappaCCD
_diffrn_measurement_method CCD
_diffrn_radiation_monochromator graphite
_diffrn_radiation_source 'fine-focus sealed tube'
_diffrn_radiation_type MoK\a
_diffrn_radiation_wavelength 0.71073
_diffrn_reflns_av_R_equivalents 0.073
_diffrn_reflns_av_sigmaI/netI 0.0471
_diffrn_reflns_limit_h_max 21
_diffrn_reflns_limit_h_min -21
_diffrn_reflns_limit_k_max 12
_diffrn_reflns_limit_k_min -12
_diffrn_reflns_limit_l_max 43
_diffrn_reflns_limit_l_min -43
_diffrn_reflns_number 37558
_diffrn_reflns_theta_full 30.00
_diffrn_reflns_theta_max 30.00
_diffrn_reflns_theta_min 2.96
_exptl_absorpt_coefficient_mu 0.769
_exptl_absorpt_correction_T_max 0.9411
_exptl_absorpt_correction_T_min 0.8021
_exptl_absorpt_correction_type multi-scan
_exptl_absorpt_process_details 'Denzo and Scalepack (Otwinowski & Minor, 1997)'
_exptl_crystal_colour brown
_exptl_crystal_density_diffrn 1.267
_exptl_crystal_density_method 'not measured'
_exptl_crystal_description fragment
_exptl_crystal_F_000 1744
_exptl_crystal_size_max 0.30
_exptl_crystal_size_mid 0.29
_exptl_crystal_size_min 0.08
_refine_diff_density_max 0.407
_refine_diff_density_min -0.424
_refine_diff_density_rms 0.063
_refine_ls_extinction_method none
_refine_ls_goodness_of_fit_ref 1.021
_refine_ls_hydrogen_treatment constr
_refine_ls_matrix_type full
_refine_ls_number_parameters 268
_refine_ls_number_reflns 6218
_refine_ls_number_restraints 0
_refine_ls_restrained_S_all 1.021
_refine_ls_R_factor_all 0.0706
_refine_ls_R_factor_gt 0.0419
_refine_ls_shift/su_max 0.001
_refine_ls_shift/su_mean 0.000
_refine_ls_structure_factor_coef Fsqd
_refine_ls_weighting_details 'calc w=1/[\s^2^(Fo^2^)+(0.0594P)^2^+0.7278P] where P=(Fo^2^+2Fc^2^)/3'
_refine_ls_weighting_scheme calc
_refine_ls_wR_factor_gt 0.1024
_refine_ls_wR_factor_ref 0.1144
_reflns_number_gt 4402
_reflns_number_total 6218
_reflns_threshold_expression >2sigma(I)
_cod_data_source_file om100366f_si_002.cif
_cod_data_source_block compound5
_cod_depositor_comments
;
The following automatic conversions were performed:
'_atom_site_symetry_multiplicity' tag replaced with
'_atom_site_symmetry_multiplicity'.

Automatic conversion script
Id: cif_correct_tags 1440 2010-10-19 06:21:57Z saulius 

The following automatic conversions were performed:

'_symmetry_cell_setting' value 'Orthorhombic' changed to
'orthorhombic' according to
/home/saulius/struct/CIF-dictionaries/cif_core.dic dictionary named
'cif_core.dic' version 2.4.1 from 2010-06-29.

Automatic conversion script
Id: cif_fix_values 1715 2011-07-08 13:25:40Z adriana 
;
_cod_database_code 4066248

loop_
_symmetry_equiv_pos_as_xyz
'x, y, z'
'-x+1/2, -y, z+1/2'
'x+1/2, -y+1/2, -z'
'-x, y+1/2, -z+1/2'
'-x, -y, -z'
'x-1/2, y, -z-1/2'
'-x-1/2, y-1/2, z'
'x, -y-1/2, z-1/2'

loop_
_atom_site_label
_atom_site_type_symbol
_atom_site_fract_x
_atom_site_fract_y
_atom_site_fract_z
_atom_site_U_iso_or_equiv
_atom_site_adp_type
_atom_site_occupancy
_atom_site_symmetry_multiplicity
_atom_site_calc_flag
_atom_site_refinement_flags
_atom_site_disorder_assembly
_atom_site_disorder_group
Fe1 Fe 0.565853(15) 0.63780(3) 0.155735(8) 0.02420(9) Uani 1 1 d . . .
Si1 Si 0.47504(3) 0.66654(5) 0.093837(17) 0.02824(13) Uani 1 1 d . A .
O1 O 0.71060(10) 0.64029(17) 0.09391(6) 0.0507(4) Uani 1 1 d . . .
O2 O 0.57144(10) 0.93972(15) 0.18144(5) 0.0472(4) Uani 1 1 d . . .
C1A C 0.47009(14) 0.4759(3) 0.17517(8) 0.0313(5) Uani 0.841(2) 1 d P A 1
C2A C 0.55344(16) 0.4131(2) 0.16558(7) 0.0293(5) Uani 0.841(2) 1 d P A 1
C3A C 0.61752(13) 0.4701(2) 0.19523(8) 0.0276(5) Uani 0.841(2) 1 d P A 1
C4A C 0.57456(15) 0.5707(2) 0.22218(7) 0.0289(5) Uani 0.841(2) 1 d P A 1
C5A C 0.48375(14) 0.5794(2) 0.20882(8) 0.0310(5) Uani 0.841(2) 1 d P A 1
C6A C 0.38383(18) 0.4320(4) 0.15539(10) 0.0579(9) Uani 0.841(2) 1 d P A 1
H6A H 0.3918 0.4160 0.1242 0.087 Uiso 0.841(2) 1 calc PR A 1
H6B H 0.3402 0.5089 0.1600 0.087 Uiso 0.841(2) 1 calc PR A 1
H6C H 0.3631 0.3422 0.1690 0.087 Uiso 0.841(2) 1 calc PR A 1
C7A C 0.5711(2) 0.2936(3) 0.13352(10) 0.0546(8) Uani 0.841(2) 1 d P A 1
H7A H 0.5650 0.1994 0.1480 0.082 Uiso 0.841(2) 1 calc PR A 1
H7B H 0.6312 0.3035 0.1221 0.082 Uiso 0.841(2) 1 calc PR A 1
H7C H 0.5287 0.3000 0.1096 0.082 Uiso 0.841(2) 1 calc PR A 1
C8A C 0.71267(15) 0.4242(3) 0.19822(10) 0.0501(7) Uani 0.841(2) 1 d P A 1
H8A H 0.7483 0.5053 0.2089 0.075 Uiso 0.841(2) 1 calc PR A 1
H8B H 0.7338 0.3953 0.1694 0.075 Uiso 0.841(2) 1 calc PR A 1
H8C H 0.7179 0.3420 0.2182 0.075 Uiso 0.841(2) 1 calc PR A 1
C9A C 0.6132(2) 0.6533(3) 0.25997(9) 0.0531(8) Uani 0.841(2) 1 d P A 1
H9A H 0.6051 0.5971 0.2866 0.080 Uiso 0.841(2) 1 calc PR A 1
H9B H 0.5833 0.7470 0.2628 0.080 Uiso 0.841(2) 1 calc PR A 1
H9C H 0.6764 0.6692 0.2550 0.080 Uiso 0.841(2) 1 calc PR A 1
C10A C 0.4135(2) 0.6694(3) 0.23016(11) 0.0563(9) Uani 0.841(2) 1 d P A 1
H10A H 0.3876 0.6148 0.2543 0.085 Uiso 0.841(2) 1 calc PR A 1
H10B H 0.3674 0.6927 0.2090 0.085 Uiso 0.841(2) 1 calc PR A 1
H10C H 0.4396 0.7594 0.2412 0.085 Uiso 0.841(2) 1 calc PR A 1
C1B C 0.5074(4) 0.4194(6) 0.16410(18) 0.019(2) Uiso 0.159(2) 1 d PG A 2
C2B C 0.5976(4) 0.4138(6) 0.17655(18) 0.023(2) Uiso 0.159(2) 1 d PG A 2
C3B C 0.6106(4) 0.5156(6) 0.2104(2) 0.021(3) Uiso 0.159(2) 1 d PG A 2
C4B C 0.5286(4) 0.5841(6) 0.2189(2) 0.024(3) Uiso 0.159(2) 1 d PG A 2
C5B C 0.4648(4) 0.5247(6) 0.19026(19) 0.023(3) Uiso 0.159(2) 1 d PG A 2
C6B C 0.4645(5) 0.3293(9) 0.1292(3) 0.043(3) Uiso 0.159(2) 1 d PG A 2
H6D H 0.4218 0.2628 0.1424 0.064 Uiso 0.159(2) 1 calc PR A 2
H6E H 0.5098 0.2734 0.1138 0.064 Uiso 0.159(2) 1 calc PR A 2
H6F H 0.4340 0.3932 0.1087 0.064 Uiso 0.159(2) 1 calc PR A 2
C7B C 0.6673(5) 0.3166(9) 0.1572(3) 0.041(3) Uiso 0.159(2) 1 d PG A 2
H7D H 0.7257 0.3484 0.1670 0.061 Uiso 0.159(2) 1 calc PR A 2
H7E H 0.6643 0.3220 0.1255 0.061 Uiso 0.159(2) 1 calc PR A 2
H7F H 0.6571 0.2164 0.1665 0.061 Uiso 0.159(2) 1 calc PR A 2
C8B C 0.6966(5) 0.5457(10) 0.2334(3) 0.063(4) Uiso 0.159(2) 1 d PG A 2
H8D H 0.7342 0.4591 0.2322 0.094 Uiso 0.159(2) 1 calc PR A 2
H8E H 0.6848 0.5706 0.2637 0.094 Uiso 0.159(2) 1 calc PR A 2
H8F H 0.7268 0.6268 0.2192 0.094 Uiso 0.159(2) 1 calc PR A 2
C9B C 0.5120(6) 0.6999(10) 0.2524(3) 0.069(5) Uiso 0.159(2) 1 d PG A 2
H9D H 0.5080 0.6551 0.2812 0.104 Uiso 0.159(2) 1 calc PR A 2
H9E H 0.4565 0.7499 0.2458 0.104 Uiso 0.159(2) 1 calc PR A 2
H9F H 0.5607 0.7699 0.2521 0.104 Uiso 0.159(2) 1 calc PR A 2
C10B C 0.3685(5) 0.5662(10) 0.1880(3) 0.048(3) Uiso 0.159(2) 1 d PG A 2
H10D H 0.3465 0.5504 0.1585 0.072 Uiso 0.159(2) 1 calc PR A 2
H10E H 0.3618 0.6687 0.1957 0.072 Uiso 0.159(2) 1 calc PR A 2
H10F H 0.3347 0.5063 0.2084 0.072 Uiso 0.159(2) 1 calc PR A 2
C11 C 0.65184(12) 0.6417(2) 0.11790(7) 0.0346(4) Uani 1 1 d . A .
C12 C 0.56779(12) 0.8215(2) 0.16846(7) 0.0331(4) Uani 1 1 d . A .
C13 C 0.49968(11) 0.86487(18) 0.06010(6) 0.0289(4) Uani 1 1 d . . .
C14 C 0.41546(12) 0.8811(2) 0.08083(7) 0.0340(4) Uani 1 1 d . A .
C15 C 0.35186(12) 0.8090(2) 0.05452(7) 0.0394(5) Uani 1 1 d . . .
C16 C 0.39384(13) 0.7480(2) 0.01857(6) 0.0345(4) Uani 1 1 d . A .
C17 C 0.48482(12) 0.7772(2) 0.02231(6) 0.0319(4) Uani 1 1 d . A .
C18 C 0.58242(12) 0.9522(2) 0.06795(7) 0.0357(4) Uani 1 1 d . A .
H18A H 0.6343 0.8913 0.0626 0.054 Uiso 1 1 calc R . .
H18B H 0.5832 0.9864 0.0980 0.054 Uiso 1 1 calc R . .
H18C H 0.5835 1.0357 0.0483 0.054 Uiso 1 1 calc R . .
C19 C 0.39377(15) 0.9783(3) 0.11871(8) 0.0500(6) Uani 1 1 d . . .
H19A H 0.3562 1.0584 0.1089 0.075 Uiso 1 1 calc R A .
H19B H 0.4485 1.0174 0.1310 0.075 Uiso 1 1 calc R . .
H19C H 0.3625 0.9222 0.1409 0.075 Uiso 1 1 calc R . .
C20 C 0.25608(14) 0.7940(3) 0.06613(9) 0.0640(7) Uani 1 1 d . A .
H20A H 0.2247 0.8835 0.0585 0.096 Uiso 1 1 calc R . .
H20B H 0.2505 0.7766 0.0974 0.096 Uiso 1 1 calc R . .
H20C H 0.2305 0.7123 0.0502 0.096 Uiso 1 1 calc R . .
C21 C 0.35144(16) 0.6533(2) -0.01525(8) 0.0496(6) Uani 1 1 d . . .
H21A H 0.3111 0.5847 -0.0012 0.074 Uiso 1 1 calc R A .
H21B H 0.3973 0.5995 -0.0309 0.074 Uiso 1 1 calc R . .
H21C H 0.3184 0.7139 -0.0357 0.074 Uiso 1 1 calc R . .
C22 C 0.55606(14) 0.7361(3) -0.00929(8) 0.0455(5) Uani 1 1 d . . .
H22A H 0.5391 0.6471 -0.0245 0.068 Uiso 1 1 calc R A .
H22B H 0.6115 0.7199 0.0064 0.068 Uiso 1 1 calc R . .
H22C H 0.5641 0.8146 -0.0304 0.068 Uiso 1 1 calc R . .

loop_
_atom_site_aniso_label
_atom_site_aniso_U_11
_atom_site_aniso_U_22
_atom_site_aniso_U_33
_atom_site_aniso_U_23
_atom_site_aniso_U_13
_atom_site_aniso_U_12
Fe1 0.02288(13) 0.02198(13) 0.02773(15) 0.00233(10) -0.00105(10) -0.00196(9)
Si1 0.0278(3) 0.0286(2) 0.0283(3) 0.0047(2) -0.0030(2) -0.00535(19)
O1 0.0342(8) 0.0583(10) 0.0598(11) 0.0187(8) 0.0170(7) 0.0044(7)
O2 0.0656(10) 0.0254(7) 0.0507(10) -0.0002(7) -0.0135(8) -0.0050(6)
C1A 0.0278(11) 0.0353(12) 0.0307(13) 0.0125(12) -0.0034(9) -0.0090(10)
C2A 0.0404(15) 0.0231(10) 0.0246(12) 0.0020(8) -0.0011(9) -0.0016(9)
C3A 0.0275(10) 0.0253(10) 0.0299(12) 0.0052(10) 0.0000(9) 0.0020(8)
C4A 0.0350(13) 0.0274(11) 0.0241(11) 0.0017(9) -0.0011(9) -0.0025(9)
C5A 0.0298(12) 0.0321(11) 0.0312(13) 0.0087(10) 0.0078(10) 0.0049(9)
C6A 0.0431(15) 0.0693(19) 0.0614(19) 0.0351(16) -0.0221(13) -0.0288(14)
C7A 0.098(2) 0.0260(12) 0.0395(16) -0.0015(11) 0.0033(15) -0.0026(13)
C8A 0.0319(12) 0.0557(16) 0.0627(19) 0.0230(15) 0.0004(12) 0.0091(11)
C9A 0.081(2) 0.0462(16) 0.0324(15) 0.0000(12) -0.0091(14) -0.0155(14)
C10A 0.0611(17) 0.0527(17) 0.0553(19) 0.0170(14) 0.0317(15) 0.0237(14)
C11 0.0262(9) 0.0327(10) 0.0450(12) 0.0096(9) 0.0010(8) -0.0007(7)
C12 0.0363(10) 0.0284(9) 0.0346(11) 0.0039(8) -0.0058(8) -0.0040(8)
C13 0.0258(8) 0.0285(9) 0.0322(10) 0.0081(8) 0.0002(7) 0.0017(7)
C14 0.0280(9) 0.0384(10) 0.0357(11) 0.0030(9) 0.0006(8) 0.0052(7)
C15 0.0248(9) 0.0535(12) 0.0400(12) 0.0072(10) -0.0020(8) 0.0004(8)
C16 0.0351(10) 0.0378(10) 0.0308(10) 0.0102(9) -0.0085(8) -0.0011(8)
C17 0.0333(9) 0.0318(9) 0.0306(10) 0.0068(8) 0.0011(8) 0.0039(7)
C18 0.0331(9) 0.0309(9) 0.0432(12) 0.0103(9) -0.0020(8) -0.0045(7)
C19 0.0466(12) 0.0591(14) 0.0443(14) -0.0059(11) 0.0034(10) 0.0189(11)
C20 0.0262(10) 0.099(2) 0.0668(17) 0.0041(17) 0.0009(11) -0.0008(12)
C21 0.0566(14) 0.0488(13) 0.0433(14) 0.0061(10) -0.0186(11) -0.0062(10)
C22 0.0453(12) 0.0531(13) 0.0379(12) -0.0002(11) 0.0056(9) 0.0094(10)

loop_
_atom_type_symbol
_atom_type_description
_atom_type_scat_dispersion_real
_atom_type_scat_dispersion_imag
_atom_type_scat_source
C C 0.0033 0.0016 'International Tables Vol C Tables 4.2.6.8 and 6.1.1.4'
H H 0.0000 0.0000 'International Tables Vol C Tables 4.2.6.8 and 6.1.1.4'
Fe Fe 0.3463 0.8444 'International Tables Vol C Tables 4.2.6.8 and 6.1.1.4'
Si Si 0.0817 0.0704 'International Tables Vol C Tables 4.2.6.8 and 6.1.1.4'
O O 0.0106 0.0060 'International Tables Vol C Tables 4.2.6.8 and 6.1.1.4'

loop_
_geom_angle_atom_site_label_1
_geom_angle_atom_site_label_2
_geom_angle_atom_site_label_3
_geom_angle
C12 Fe1 C11 96.79(9)
C12 Fe1 C4B 91.41(18)
C11 Fe1 C4B 145.99(19)
C12 Fe1 C2A 158.23(10)
C11 Fe1 C2A 100.56(9)
C4B Fe1 C2A 66.89(18)
C12 Fe1 C3A 125.08(10)
C11 Fe1 C3A 97.10(9)
C4B Fe1 C3A 52.44(17)
C2A Fe1 C3A 39.71(9)
C12 Fe1 C5A 94.75(9)
C11 Fe1 C5A 162.71(8)
C4B Fe1 C5A 20.41(16)
C2A Fe1 C5A 65.58(9)
C3A Fe1 C5A 65.67(8)
C12 Fe1 C5B 112.01(17)
C11 Fe1 C5B 151.17(17)
C4B Fe1 C5B 39.23(11)
C2A Fe1 C5B 51.90(16)
C3A Fe1 C5B 67.78(17)
C5A Fe1 C5B 22.04(15)
C12 Fe1 C3B 109.24(18)
C11 Fe1 C3B 107.52(18)
C4B Fe1 C3B 39.20(11)
C2A Fe1 C3B 52.79(16)
C3A Fe1 C3B 17.21(15)
C5A Fe1 C3B 56.25(16)
C5B Fe1 C3B 64.97(17)
C12 Fe1 C4A 93.66(9)
C11 Fe1 C4A 126.71(9)
C4B Fe1 C4A 19.39(16)
C2A Fe1 C4A 65.37(9)
C3A Fe1 C4A 38.49(9)
C5A Fe1 C4A 39.35(8)
C5B Fe1 C4A 55.04(16)
C3B Fe1 C4A 22.34(16)
C12 Fe1 C1A 128.30(10)
C11 Fe1 C1A 134.23(10)
C4B Fe1 C1A 52.92(17)
C2A Fe1 C1A 38.84(9)
C3A Fe1 C1A 65.50(8)
C5A Fe1 C1A 38.76(10)
C5B Fe1 C1A 17.42(15)
C3B Fe1 C1A 68.35(16)
C4A Fe1 C1A 65.04(9)
C12 Fe1 C1B 150.00(16)
C11 Fe1 C1B 113.20(15)
C4B Fe1 C1B 64.39(16)
C2A Fe1 C1B 18.45(13)
C3A Fe1 C1B 54.35(15)
C5A Fe1 C1B 56.36(15)
C5B Fe1 C1B 37.99(11)
C3B Fe1 C1B 63.63(16)
C4A Fe1 C1B 69.58(15)
C1A Fe1 C1B 22.12(14)
C12 Fe1 C2B 147.02(16)
C11 Fe1 C2B 92.93(15)
C4B Fe1 C2B 64.36(17)
C2A Fe1 C2B 19.76(13)
C3A Fe1 C2B 22.00(14)
C5A Fe1 C2B 70.56(15)
C5B Fe1 C2B 63.64(16)
C3B Fe1 C2B 37.96(11)
C4A Fe1 C2B 56.01(15)
C1A Fe1 C2B 54.74(15)
C1B Fe1 C2B 37.38(10)
C12 Fe1 Si1 94.76(7)
C11 Fe1 Si1 83.81(7)
C4B Fe1 Si1 128.44(17)
C2A Fe1 Si1 100.07(7)
C3A Fe1 Si1 139.47(7)
C5A Fe1 Si1 108.04(7)
C5B Fe1 Si1 92.31(16)
C3B Fe1 Si1 151.52(16)
C4A Fe1 Si1 146.97(6)
C1A Fe1 Si1 84.91(6)
C1B Fe1 Si1 87.91(14)
C2B Fe1 Si1 117.64(15)
C13 Si1 C14 38.50(7)
C13 Si1 Fe1 112.77(5)
C14 Si1 Fe1 118.92(6)
C13 Si1 C17 35.86(7)
C14 Si1 C17 59.04(7)
Fe1 Si1 C17 137.90(5)
C2A C1A C5A 107.19(19)
C2A C1A C6A 125.5(3)
C5A C1A C6A 127.2(3)
C2A C1A Fe1 68.15(12)
C5A C1A Fe1 69.10(12)
C6A C1A Fe1 131.14(16)
C1A C2A C3A 108.6(2)
C1A C2A C7A 126.4(2)
C3A C2A C7A 124.6(2)
C1A C2A Fe1 73.01(13)
C3A C2A Fe1 70.76(12)
C7A C2A Fe1 127.65(17)
C4A C3A C2A 107.81(19)
C4A C3A C8A 126.4(2)
C2A C3A C8A 125.8(2)
C4A C3A Fe1 71.79(12)
C2A C3A Fe1 69.53(12)
C8A C3A Fe1 126.48(16)
C3A C4A C5A 108.05(19)
C3A C4A C9A 127.6(2)
C5A C4A C9A 124.3(2)
C3A C4A Fe1 69.72(12)
C5A C4A Fe1 69.60(12)
C9A C4A Fe1 128.04(17)
C1A C5A C4A 108.11(19)
C1A C5A C10A 125.9(2)
C4A C5A C10A 125.6(2)
C1A C5A Fe1 72.14(12)
C4A C5A Fe1 71.05(12)
C10A C5A Fe1 127.76(17)
C5B C1B C2B 108.0
C5B C1B C6B 126.0
C2B C1B C6B 126.0
C5B C1B Fe1 68.04(19)
C2B C1B Fe1 71.36(19)
C6B C1B Fe1 126.16(19)
C3B C2B C1B 108.0
C3B C2B C7B 126.0
C1B C2B C7B 126.0
C3B C2B Fe1 68.1(2)
C1B C2B Fe1 71.27(19)
C7B C2B Fe1 126.21(18)
C2B C3B C4B 108.0
C2B C3B C8B 126.0
C4B C3B C8B 126.0
C2B C3B Fe1 73.9(2)
C4B C3B Fe1 68.5(2)
C8B C3B Fe1 123.18(19)
C3B C4B C5B 108.0
C3B C4B C9B 126.0
C5B C4B C9B 126.0
C3B C4B Fe1 72.3(2)
C5B C4B Fe1 72.2(2)
C9B C4B Fe1 121.19(19)
C1B C5B C4B 108.0
C1B C5B C10B 126.0
C4B C5B C10B 126.0
C1B C5B Fe1 74.0(2)
C4B C5B Fe1 68.5(2)
C10B C5B Fe1 123.10(19)
C1B C6B H6D 109.5
C1B C6B H6E 109.5
H6D C6B H6E 109.5
C1B C6B H6F 109.5
H6D C6B H6F 109.5
H6E C6B H6F 109.5
C2B C7B H7D 109.5
C2B C7B H7E 109.5
H7D C7B H7E 109.5
C2B C7B H7F 109.5
H7D C7B H7F 109.5
H7E C7B H7F 109.5
C3B C8B H8D 109.5
C3B C8B H8E 109.5
H8D C8B H8E 109.5
C3B C8B H8F 109.5
H8D C8B H8F 109.5
H8E C8B H8F 109.5
C4B C9B H9D 109.5
C4B C9B H9E 109.5
H9D C9B H9E 109.5
C4B C9B H9F 109.5
H9D C9B H9F 109.5
H9E C9B H9F 109.5
C5B C10B H10D 109.5
C5B C10B H10E 109.5
H10D C10B H10E 109.5
C5B C10B H10F 109.5
H10D C10B H10F 109.5
H10E C10B H10F 109.5
O1 C11 Fe1 177.21(18)
O2 C12 Fe1 172.69(19)
C14 C13 C17 106.32(16)
C14 C13 C18 127.67(18)
C17 C13 C18 124.10(17)
C14 C13 Si1 73.54(11)
C17 C13 Si1 83.49(10)
C18 C13 Si1 121.57(13)
C15 C14 C13 107.39(18)
C15 C14 C19 124.83(18)
C13 C14 C19 126.92(19)
C15 C14 Si1 87.83(13)
C13 C14 Si1 67.96(10)
C19 C14 Si1 118.66(15)
C16 C15 C14 109.42(17)
C16 C15 C20 126.3(2)
C14 C15 C20 124.1(2)
C15 C16 C17 107.64(17)
C15 C16 C21 126.17(19)
C17 C16 C21 125.84(19)
C16 C17 C13 109.12(16)
C16 C17 C22 126.93(19)
C13 C17 C22 123.77(17)
C16 C17 Si1 86.25(11)
C13 C17 Si1 60.65(9)
C22 C17 Si1 121.72(13)
C13 C18 H18A 109.5
C13 C18 H18B 109.5
H18A C18 H18B 109.5
C13 C18 H18C 109.5
H18A C18 H18C 109.5
H18B C18 H18C 109.5
C14 C19 H19A 109.5
C14 C19 H19B 109.5
H19A C19 H19B 109.5
C14 C19 H19C 109.5
H19A C19 H19C 109.5
H19B C19 H19C 109.5
C15 C20 H20A 109.5
C15 C20 H20B 109.5
H20A C20 H20B 109.5
C15 C20 H20C 109.5
H20A C20 H20C 109.5
H20B C20 H20C 109.5
C16 C21 H21A 109.5
C16 C21 H21B 109.5
H21A C21 H21B 109.5
C16 C21 H21C 109.5
H21A C21 H21C 109.5
H21B C21 H21C 109.5
C17 C22 H22A 109.5
C17 C22 H22B 109.5
H22A C22 H22B 109.5
C17 C22 H22C 109.5
H22A C22 H22C 109.5
H22B C22 H22C 109.5

loop_
_geom_bond_atom_site_label_1
_geom_bond_atom_site_label_2
_geom_bond_distance
Fe1 C12 1.738(2)
Fe1 C11 1.749(2)
Fe1 C4B 2.087(6)
Fe1 C2A 2.101(2)
Fe1 C3A 2.118(2)
Fe1 C5A 2.125(2)
Fe1 C5B 2.136(6)
Fe1 C3B 2.138(6)
Fe1 C4A 2.145(2)
Fe1 C1A 2.165(2)
Fe1 C1B 2.214(5)
Fe1 C2B 2.215(5)
Fe1 Si1 2.3677(6)
Si1 C13 2.1362(17)
Si1 C14 2.210(2)
Si1 C17 2.4349(19)
O1 C11 1.157(2)
O2 C12 1.162(2)
C1A C2A 1.420(3)
C1A C5A 1.424(4)
C1A C6A 1.498(3)
C2A C3A 1.433(3)
C2A C7A 1.504(3)
C3A C4A 1.405(3)
C3A C8A 1.505(3)
C4A C5A 1.438(3)
C4A C9A 1.510(3)
C5A C10A 1.501(3)
C6A H6A 0.9800
C6A H6B 0.9800
C6A H6C 0.9800
C7A H7A 0.9800
C7A H7B 0.9800
C7A H7C 0.9800
C8A H8A 0.9800
C8A H8B 0.9800
C8A H8C 0.9800
C9A H9A 0.9800
C9A H9B 0.9800
C9A H9C 0.9800
C10A H10A 0.9800
C10A H10B 0.9800
C10A H10C 0.9800
C1B C5B 1.418(3)
C1B C2B 1.419(3)
C1B C6B 1.507(3)
C2B C3B 1.418(3)
C2B C7B 1.507(3)
C3B C4B 1.418(3)
C3B C8B 1.508(3)
C4B C5B 1.418(3)
C4B C9B 1.507(3)
C5B C10B 1.508(3)
C6B H6D 0.9800
C6B H6E 0.9800
C6B H6F 0.9800
C7B H7D 0.9800
C7B H7E 0.9800
C7B H7F 0.9800
C8B H8D 0.9800
C8B H8E 0.9800
C8B H8F 0.9800
C9B H9D 0.9800
C9B H9E 0.9800
C9B H9F 0.9800
C10B H10D 0.9800
C10B H10E 0.9800
C10B H10F 0.9800
C13 C14 1.434(3)
C13 C17 1.436(3)
C13 C18 1.509(2)
C14 C15 1.424(3)
C14 C19 1.509(3)
C15 C16 1.396(3)
C15 C20 1.500(3)
C16 C17 1.409(3)
C16 C21 1.504(3)
C17 C22 1.503(3)
C18 H18A 0.9800
C18 H18B 0.9800
C18 H18C 0.9800
C19 H19A 0.9800
C19 H19B 0.9800
C19 H19C 0.9800
C20 H20A 0.9800
C20 H20B 0.9800
C20 H20C 0.9800
C21 H21A 0.9800
C21 H21B 0.9800
C21 H21C 0.9800
C22 H22A 0.9800
C22 H22B 0.9800
C22 H22C 0.9800
